data_4132604
loop_
_publ_author_name
'Kapoor, Mohit'
'Liu, Daniel'
'Young, Michael C.'

_publ_section_title
;
 Carbon Dioxide-Mediated C(sp<sup>3</sup>)-H Arylation of Amine
 Substrates.
;
_journal_issue 22
_journal_name_full 'Journal of the American Chemical Society'
_journal_page_first 6818
_journal_page_last 6822
_journal_paper_doi 10.1021/jacs.8b05061
_journal_volume 140
_journal_year 2018
_chemical_absolute_configuration syn
_chemical_formula_moiety 'C13 H17.50 N0.50 O2'
_chemical_formula_sum 'C13 H17.5 N0.5 O2'
_chemical_formula_weight 212.77
_space_group_crystal_system monoclinic
_space_group_IT_number 4
_space_group_name_Hall 'P 2yb'
_space_group_name_H-M_alt 'P 1 21 1'
_atom_sites_solution_hydrogens mixed
_audit_creation_method SHELXL-2016/6
_cell_angle_alpha 90
_cell_angle_beta 102.884(5)
_cell_angle_gamma 90
_cell_formula_units_Z 4
_cell_length_a 12.9712(10)
_cell_length_b 7.0406(5)
_cell_length_c 13.2586(9)
_cell_measurement_reflns_used 3450
_cell_measurement_temperature 100
_cell_measurement_theta_max 46.10
_cell_measurement_theta_min 3.42
_cell_volume 1180.36(15)
_computing_structure_refinement 'SHELXL-2016/6 (Sheldrick, 2016)'
_computing_structure_solution 'SHELXT 2014/5 (Sheldrick, 2014)'
_diffrn_ambient_temperature 100
_diffrn_measured_fraction_theta_full 0.964
_diffrn_measured_fraction_theta_max 0.964
_diffrn_measurement_device_type 'Bruker APEX-II CCD'
_diffrn_radiation_type CuK\a
_diffrn_radiation_wavelength 1.54178
_diffrn_reflns_av_R_equivalents 0.0214
_diffrn_reflns_av_unetI/netI 0.0309
_diffrn_reflns_Laue_measured_fraction_full 0.964
_diffrn_reflns_Laue_measured_fraction_max 0.964
_diffrn_reflns_limit_h_max 11
_diffrn_reflns_limit_h_min -11
_diffrn_reflns_limit_k_max 5
_diffrn_reflns_limit_k_min -6
_diffrn_reflns_limit_l_max 12
_diffrn_reflns_limit_l_min -12
_diffrn_reflns_number 3450
_diffrn_reflns_point_group_measured_fraction_full 0.871
_diffrn_reflns_point_group_measured_fraction_max 0.871
_diffrn_reflns_theta_full 46.099
_diffrn_reflns_theta_max 46.099
_diffrn_reflns_theta_min 3.419
_diffrn_source 'fine-focus sealed tube'
_exptl_absorpt_coefficient_mu 0.635
_exptl_absorpt_correction_T_max 0.7465
_exptl_absorpt_correction_T_min 0.6849
_exptl_absorpt_correction_type multi-scan
_exptl_absorpt_process_details sadabs
_exptl_crystal_colour Colorless
_exptl_crystal_density_diffrn 1.197
_exptl_crystal_description Block
_exptl_crystal_F_000 460
_exptl_crystal_size_max 0.070
_exptl_crystal_size_mid 0.050
_exptl_crystal_size_min 0.011
_exptl_transmission_factor_max 0.7507
_exptl_transmission_factor_min 0.6531
_refine_diff_density_max 0.256
_refine_diff_density_min -0.145
_refine_diff_density_rms 0.035
_refine_ls_abs_structure_details
;
 Flack x determined using 607 quotients [(I+)-(I-)]/[(I+)+(I-)]
 (Parsons, Flack and Wagner, Acta Cryst. B69 (2013) 249-259).
;
_refine_ls_abs_structure_Flack 0.3(2)
_refine_ls_extinction_method none
_refine_ls_goodness_of_fit_ref 1.089
_refine_ls_hydrogen_treatment mixed
_refine_ls_matrix_type full
_refine_ls_number_parameters 290
_refine_ls_number_reflns 1759
_refine_ls_number_restraints 1
_refine_ls_restrained_S_all 1.088
_refine_ls_R_factor_all 0.0429
_refine_ls_R_factor_gt 0.0400
_refine_ls_shift/su_max 6.295
_refine_ls_shift/su_mean 0.022
_refine_ls_structure_factor_coef Fsqd
_refine_ls_weighting_details 'w=1/[\s^2^(Fo^2^)+(0.1000P)^2^] where P=(Fo^2^+2Fc^2^)/3'
_refine_ls_weighting_scheme calc
_refine_ls_wR_factor_gt 0.1204
_refine_ls_wR_factor_ref 0.1233
_reflns_Friedel_coverage 0.620
_reflns_Friedel_fraction_full 0.753
_reflns_Friedel_fraction_max 0.753
_reflns_number_gt 1652
_reflns_number_total 1759
_reflns_threshold_expression 'I > 2\s(I)'
_cod_data_source_file ja8b05061_si_002.cif
_cod_data_source_block cu_MK_002_182_0m_a_a
_cod_original_sg_symbol_H-M 'P 21'
_cod_original_formula_sum 'C13 H17.50 N0.50 O2'
_cod_database_code 4132604
_shelx_shelxl_version_number 2016/6
_shelx_space_group_comment
;
The symmetry employed for this shelxl refinement is uniquely defined
by the following loop, which should always be used as a source of
symmetry information in preference to the above space-group names.
They are only intended as comments.
;
_exptl_absorpt_special_details SADABS;Sheldrick1996;Blessing,ActaC.1995,A51,33

loop_
_space_group_symop_operation_xyz
'x, y, z'
'-x, y+1/2, -z'

loop_
_atom_site_label
_atom_site_type_symbol
_atom_site_fract_x
_atom_site_fract_y
_atom_site_fract_z
_atom_site_U_iso_or_equiv
_atom_site_adp_type
_atom_site_occupancy
_atom_site_site_symmetry_order
_atom_site_calc_flag
_atom_site_refinement_flags_posn
_atom_site_refinement_flags_adp
_atom_site_refinement_flags_occupancy
O1 O 0.5079(4) 0.4706(7) 0.0956(4) 0.0505(14) Uani 1 1 d . . .
O2 O 0.5871(4) 0.7439(8) 0.1305(3) 0.0564(14) Uani 1 1 d . . .
H2 H 0.751(7) 0.753(13) 0.231(6) 0.00(2) Uiso 0.5 1 d . . P
O3 O 0.7141(4) 1.0218(9) 0.1738(4) 0.0738(17) Uani 1 1 d . . .
O4 O 0.8211(5) 0.8452(12) 0.2843(6) 0.099(2) Uani 1 1 d . . .
N1 N 0.4562(4) 0.0916(7) 0.0941(4) 0.0331(14) Uani 1 1 d . . .
H1A H 0.483585 0.056565 0.041101 0.050 Uiso 1 1 calc R U .
H1B H 0.483564 0.020286 0.149007 0.050 Uiso 1 1 calc R U .
H1C H 0.471393 0.213091 0.108953 0.050 Uiso 1 1 calc R U .
C1 C 0.3386(5) 0.0659(8) 0.0660(4) 0.0268(16) Uani 1 1 d . . .
H1 H 0.313342 0.133301 0.000472 0.032 Uiso 1 1 calc R U .
C2 C 0.3048(5) -0.1449(9) 0.0457(5) 0.0333(17) Uani 1 1 d . . .
H2A H 0.282167 -0.171202 -0.027771 0.040 Uiso 1 1 calc R U .
H2B H 0.361484 -0.231146 0.076232 0.040 Uiso 1 1 calc R U .
C3 C 0.2122(4) -0.1575(8) 0.1000(4) 0.0295(17) Uani 1 1 d . . .
H3 H 0.161351 -0.258063 0.072893 0.035 Uiso 1 1 calc R U .
C4 C 0.2584(5) -0.1720(8) 0.2166(4) 0.0311(17) Uani 1 1 d . . .
H4A H 0.315730 -0.263527 0.231496 0.037 Uiso 1 1 calc R U .
H4B H 0.204616 -0.208424 0.253259 0.037 Uiso 1 1 calc R U .
C5 C 0.2990(4) 0.0304(8) 0.2461(5) 0.0282(16) Uani 1 1 d . . .
H5 H 0.251133 0.083025 0.286669 0.034 Uiso 1 1 calc R U .
C6 C 0.2726(4) 0.1394(8) 0.1403(4) 0.0267(16) Uani 1 1 d . . .
C7 C 0.1643(5) 0.0430(8) 0.0882(4) 0.0300(16) Uani 1 1 d . . .
C8 C 0.1185(5) 0.1006(10) -0.0243(5) 0.0454(19) Uani 1 1 d . . .
H8A H 0.168459 0.070734 -0.065621 0.068 Uiso 1 1 calc R U .
H8B H 0.104497 0.234580 -0.027716 0.068 Uiso 1 1 calc R U .
H8C H 0.053908 0.032447 -0.050212 0.068 Uiso 1 1 calc R U .
C9 C 0.0757(4) 0.0751(9) 0.1463(5) 0.0396(18) Uani 1 1 d . . .
H9A H 0.014658 0.002337 0.114108 0.059 Uiso 1 1 calc R U .
H9B H 0.057644 0.207512 0.144198 0.059 Uiso 1 1 calc R U .
H9C H 0.099510 0.035609 0.216996 0.059 Uiso 1 1 calc R U .
C10 C 0.2726(5) 0.3529(9) 0.1495(5) 0.0368(17) Uani 1 1 d . . .
H10A H 0.250605 0.408105 0.081942 0.055 Uiso 1 1 calc R U .
H10B H 0.342634 0.395989 0.180984 0.055 Uiso 1 1 calc R U .
H10C H 0.224674 0.390517 0.191531 0.055 Uiso 1 1 calc R U .
C11 C 0.4092(5) 0.0539(9) 0.3130(4) 0.0285(17) Uani 1 1 d . . .
C12 C 0.4887(5) -0.0782(10) 0.3188(4) 0.0316(17) Uani 1 1 d . . .
H12 H 0.473916 -0.191515 0.282341 0.038 Uiso 1 1 calc R U .
C13 C 0.5900(5) -0.0471(11) 0.3772(5) 0.0377(18) Uani 1 1 d . . .
H13 H 0.642277 -0.137270 0.376790 0.045 Uiso 1 1 calc R U .
C14 C 0.6152(5) 0.1180(10) 0.4371(4) 0.0368(19) Uani 1 1 d . . .
C15 C 0.5333(5) 0.2469(11) 0.4349(4) 0.0394(18) Uani 1 1 d . . .
H15 H 0.546429 0.357341 0.474239 0.047 Uiso 1 1 calc R U .
C16 C 0.4331(5) 0.2141(9) 0.3757(5) 0.0348(17) Uani 1 1 d . . .
H16 H 0.379856 0.301681 0.377572 0.042 Uiso 1 1 calc R U .
C17 C 0.7249(6) 0.1539(14) 0.4949(5) 0.048(2) Uani 1 1 d . . .
C18 C 0.7943(6) 0.0096(14) 0.5349(5) 0.054(2) Uani 1 1 d . . .
H18 H 0.770420 -0.115346 0.529275 0.064 Uiso 1 1 calc R U .
C19 C 0.8985(6) 0.0464(18) 0.5830(6) 0.075(3) Uani 1 1 d . . .
H19 H 0.943799 -0.052885 0.609343 0.090 Uiso 1 1 calc R U .
C20 C 0.9349(7) 0.2329(19) 0.5919(6) 0.072(3) Uani 1 1 d . . .
H20 H 1.004923 0.258962 0.623691 0.087 Uiso 1 1 calc R U .
C21 C 0.8677(7) 0.3767(16) 0.5538(6) 0.068(3) Uani 1 1 d . . .
H21 H 0.891933 0.501389 0.559779 0.081 Uiso 1 1 calc R U .
C22 C 0.7641(6) 0.3400(13) 0.5064(5) 0.054(2) Uani 1 1 d . . .
H22 H 0.719171 0.440598 0.481597 0.065 Uiso 1 1 calc R U .
C23 C 0.6357(6) 0.4944(12) 0.2508(6) 0.068(2) Uani 1 1 d . . .
H23A H 0.647993 0.360310 0.247542 0.102 Uiso 1 1 calc R U .
H23B H 0.602210 0.520825 0.306899 0.102 Uiso 1 1 calc R U .
H23C H 0.701948 0.560731 0.261697 0.102 Uiso 1 1 calc R U .
C24 C 0.5678(5) 0.5568(11) 0.1544(4) 0.0222(16) Uani 1 1 d . . .
C25 C 0.8683(6) 1.1689(13) 0.2793(6) 0.067(2) Uani 1 1 d . . .
H25A H 0.863213 1.256965 0.223101 0.100 Uiso 1 1 calc R U .
H25B H 0.940214 1.127457 0.302011 0.100 Uiso 1 1 calc R U .
H25C H 0.845913 1.230021 0.335531 0.100 Uiso 1 1 calc R U .
C26 C 0.7991(8) 1.0018(17) 0.2439(7) 0.071(3) Uani 1 1 d . . .

loop_
_atom_site_aniso_label
_atom_site_aniso_U_11
_atom_site_aniso_U_22
_atom_site_aniso_U_33
_atom_site_aniso_U_23
_atom_site_aniso_U_13
_atom_site_aniso_U_12
O1 0.059(3) 0.043(3) 0.060(3) 0.007(3) 0.036(3) 0.000(3)
O2 0.074(4) 0.049(4) 0.052(3) -0.009(3) 0.027(3) -0.003(3)
O3 0.062(3) 0.109(5) 0.055(3) 0.017(3) 0.022(3) 0.005(4)
O4 0.075(5) 0.098(6) 0.129(6) -0.005(5) 0.033(4) -0.003(5)
N1 0.049(4) 0.025(3) 0.034(3) -0.001(2) 0.028(2) 0.005(3)
C1 0.033(4) 0.023(4) 0.027(4) 0.000(3) 0.013(3) -0.001(3)
C2 0.042(4) 0.028(4) 0.033(4) 0.001(3) 0.013(3) -0.002(3)
C3 0.035(4) 0.018(4) 0.035(4) -0.002(3) 0.006(3) -0.002(3)
C4 0.032(4) 0.024(4) 0.041(4) 0.003(3) 0.015(3) 0.005(3)
C5 0.033(4) 0.024(4) 0.036(4) -0.006(3) 0.024(3) -0.004(3)
C6 0.045(4) 0.004(4) 0.035(4) -0.001(3) 0.017(3) -0.001(3)
C7 0.036(4) 0.018(4) 0.037(4) 0.001(3) 0.011(3) -0.002(3)
C8 0.046(4) 0.036(5) 0.053(4) 0.002(3) 0.009(3) 0.007(4)
C9 0.028(4) 0.026(4) 0.065(4) -0.005(3) 0.011(3) 0.001(3)
C10 0.038(4) 0.033(5) 0.044(4) -0.004(3) 0.021(3) 0.004(3)
C11 0.034(4) 0.029(4) 0.027(4) -0.002(4) 0.017(3) 0.004(4)
C12 0.033(4) 0.035(4) 0.032(4) -0.001(3) 0.018(4) -0.009(4)
C13 0.039(5) 0.048(5) 0.032(4) 0.005(4) 0.022(3) 0.003(4)
C14 0.038(5) 0.052(5) 0.026(4) -0.009(4) 0.017(3) -0.015(4)
C15 0.052(5) 0.041(5) 0.029(4) -0.014(3) 0.016(4) -0.005(4)
C16 0.037(5) 0.037(5) 0.038(4) -0.002(4) 0.024(4) -0.002(3)
C17 0.052(5) 0.070(6) 0.029(4) -0.012(4) 0.025(4) -0.015(6)
C18 0.043(5) 0.080(7) 0.042(4) -0.008(4) 0.019(4) -0.011(5)
C19 0.038(5) 0.134(10) 0.057(5) -0.022(6) 0.017(4) -0.001(6)
C20 0.043(5) 0.121(9) 0.058(5) -0.034(6) 0.022(4) -0.026(7)
C21 0.055(6) 0.106(8) 0.047(5) -0.032(5) 0.022(4) -0.024(6)
C22 0.045(6) 0.087(8) 0.036(4) -0.013(4) 0.021(4) -0.018(5)
C23 0.075(5) 0.056(6) 0.073(6) 0.001(5) 0.019(5) -0.002(5)
C24 0.025(4) 0.037(5) 0.007(3) -0.004(4) 0.007(3) 0.010(4)
C25 0.052(5) 0.077(7) 0.074(5) -0.017(5) 0.023(4) -0.026(5)
C26 0.089(8) 0.087(8) 0.053(6) 0.031(6) 0.046(6) 0.039(7)

loop_
_atom_type_symbol
_atom_type_description
_atom_type_scat_dispersion_real
_atom_type_scat_dispersion_imag
_atom_type_scat_source
C C 0.0181 0.0091 'International Tables Vol C Tables 4.2.6.8 and 6.1.1.4'
H H 0.0000 0.0000 'International Tables Vol C Tables 4.2.6.8 and 6.1.1.4'
N N 0.0311 0.0180 'International Tables Vol C Tables 4.2.6.8 and 6.1.1.4'
O O 0.0492 0.0322 'International Tables Vol C Tables 4.2.6.8 and 6.1.1.4'

loop_
_geom_angle_atom_site_label_1
_geom_angle_atom_site_label_2
_geom_angle_atom_site_label_3
_geom_angle
C26 O4 H2 99(4)
C1 N1 H1A 109.5
C1 N1 H1B 109.5
H1A N1 H1B 109.5
C1 N1 H1C 109.5
H1A N1 H1C 109.5
H1B N1 H1C 109.5
N1 C1 C6 118.9(5)
N1 C1 C2 113.0(5)
C6 C1 C2 104.9(5)
N1 C1 H1 106.4
C6 C1 H1 106.4
C2 C1 H1 106.4
C3 C2 C1 101.2(5)
C3 C2 H2A 111.5
C1 C2 H2A 111.5
C3 C2 H2B 111.5
C1 C2 H2B 111.5
H2A C2 H2B 109.4
C4 C3 C2 107.9(5)
C4 C3 C7 102.9(5)
C2 C3 C7 103.9(5)
C4 C3 H3 113.7
C2 C3 H3 113.7
C7 C3 H3 113.7
C3 C4 C5 103.3(5)
C3 C4 H4A 111.1
C5 C4 H4A 111.1
C3 C4 H4B 111.1
C5 C4 H4B 111.1
H4A C4 H4B 109.1
C11 C5 C4 118.3(5)
C11 C5 C6 117.4(5)
C4 C5 C6 103.4(4)
C11 C5 H5 105.5
C4 C5 H5 105.5
C6 C5 H5 105.5
C10 C6 C1 113.5(5)
C10 C6 C5 114.8(5)
C1 C6 C5 111.6(5)
C10 C6 C7 116.7(5)
C1 C6 C7 98.3(4)
C5 C6 C7 100.2(4)
C8 C7 C9 106.2(5)
C8 C7 C3 113.7(5)
C9 C7 C3 114.5(5)
C8 C7 C6 115.3(5)
C9 C7 C6 114.3(5)
C3 C7 C6 92.8(4)
C7 C8 H8A 109.5
C7 C8 H8B 109.5
H8A C8 H8B 109.5
C7 C8 H8C 109.5
H8A C8 H8C 109.5
H8B C8 H8C 109.5
C7 C9 H9A 109.5
C7 C9 H9B 109.5
H9A C9 H9B 109.5
C7 C9 H9C 109.5
H9A C9 H9C 109.5
H9B C9 H9C 109.5
C6 C10 H10A 109.5
C6 C10 H10B 109.5
H10A C10 H10B 109.5
C6 C10 H10C 109.5
H10A C10 H10C 109.5
H10B C10 H10C 109.5
C12 C11 C16 116.7(5)
C12 C11 C5 123.7(6)
C16 C11 C5 119.6(5)
C11 C12 C13 121.9(6)
C11 C12 H12 119.0
C13 C12 H12 119.0
C12 C13 C14 121.3(6)
C12 C13 H13 119.4
C14 C13 H13 119.4
C15 C14 C13 116.6(5)
C15 C14 C17 122.7(7)
C13 C14 C17 120.6(7)
C16 C15 C14 121.3(6)
C16 C15 H15 119.4
C14 C15 H15 119.4
C15 C16 C11 122.1(6)
C15 C16 H16 119.0
C11 C16 H16 119.0
C18 C17 C22 117.1(7)
C18 C17 C14 122.8(8)
C22 C17 C14 120.0(8)
C17 C18 C19 121.6(9)
C17 C18 H18 119.2
C19 C18 H18 119.2
C18 C19 C20 119.6(10)
C18 C19 H19 120.2
C20 C19 H19 120.2
C21 C20 C19 119.6(9)
C21 C20 H20 120.2
C19 C20 H20 120.2
C20 C21 C22 120.7(9)
C20 C21 H21 119.6
C22 C21 H21 119.6
C21 C22 C17 121.3(8)
C21 C22 H22 119.3
C17 C22 H22 119.3
C24 C23 H23A 109.5
C24 C23 H23B 109.5
H23A C23 H23B 109.5
C24 C23 H23C 109.5
H23A C23 H23C 109.5
H23B C23 H23C 109.5
O1 C24 O2 118.4(6)
O1 C24 C23 128.8(7)
O2 C24 C23 112.5(7)
C26 C25 H25A 109.5
C26 C25 H25B 109.5
H25A C25 H25B 109.5
C26 C25 H25C 109.5
H25A C25 H25C 109.5
H25B C25 H25C 109.5
O4 C26 O3 119.5(11)
O4 C26 C25 120.3(10)
O3 C26 C25 120.1(9)

loop_
_geom_bond_atom_site_label_1
_geom_bond_atom_site_label_2
_geom_bond_distance
O1 C24 1.145(7)
O2 C24 1.390(9)
O3 C26 1.282(10)
O4 C26 1.231(10)
O4 H2 1.21(9)
N1 C1 1.499(7)
N1 H1A 0.8900
N1 H1B 0.8900
N1 H1C 0.8900
C1 C6 1.532(8)
C1 C2 1.554(9)
C1 H1 0.9800
C2 C3 1.535(9)
C2 H2A 0.9700
C2 H2B 0.9700
C3 C4 1.531(8)
C3 C7 1.536(8)
C3 H3 0.9800
C4 C5 1.539(8)
C4 H4A 0.9700
C4 H4B 0.9700
C5 C11 1.514(8)
C5 C6 1.568(9)
C5 H5 0.9800
C6 C10 1.508(8)
C6 C7 1.575(8)
C7 C8 1.533(9)
C7 C9 1.535(8)
C8 H8A 0.9600
C8 H8B 0.9600
C8 H8C 0.9600
C9 H9A 0.9600
C9 H9B 0.9600
C9 H9C 0.9600
C10 H10A 0.9600
C10 H10B 0.9600
C10 H10C 0.9600
C11 C12 1.379(8)
C11 C16 1.394(8)
C12 C13 1.386(8)
C12 H12 0.9300
C13 C14 1.404(9)
C13 H13 0.9300
C14 C15 1.393(9)
C14 C17 1.480(9)
C15 C16 1.380(8)
C15 H15 0.9300
C16 H16 0.9300
C17 C18 1.382(11)
C17 C22 1.401(11)
C18 C19 1.384(10)
C18 H18 0.9300
C19 C20 1.392(13)
C19 H19 0.9300
C20 C21 1.358(13)
C20 H20 0.9300
C21 C22 1.374(10)
C21 H21 0.9300
C22 H22 0.9300
C23 C24 1.449(9)
C23 H23A 0.9600
C23 H23B 0.9600
C23 H23C 0.9600
C25 C26 1.491(14)
C25 H25A 0.9600
C25 H25B 0.9600
C25 H25C 0.9600
